data_4327981
loop_
_publ_author_name
'Michael I. Webb'
'Ryan A. Chard'
'Yaser M. Al-Jobory'
'Michael R. Jones'
'Edwin W. Y. Wong'
'Charles J. Walsby'

_publ_contact_author_address
; 
Walsby, Charles J.
Department of Chemistry
Simon Fraser University
Burnaby, British Columbia
Canada         V5A 1S6
;
_publ_contact_author_email cwalsby@sfu.ca
_publ_contact_author_fax +1-778-782-3765
_publ_contact_author_name 'Charles J. Walsby'
_publ_contact_author_phone +1-778-782-4607
_publ_section_title
;
 Pyridine Analogues of the Antimetastatic Ru(III) Complex NAMI-A Targeting
 Non-Covalent Interactions with Albumin
;
_journal_name_full 'Inorganic Chemistry'
_journal_page_first 954
_journal_page_last 966
_journal_paper_doi 10.1021/ic202029e
_journal_volume 51
_journal_year 2012
_chemical_formula_moiety 'C13.50 H20 Cl4 N2 O1.50 Ru1 S1'
_chemical_formula_sum 'C13.5 H20 Cl4 N2 O1.5 Ru S'
_chemical_formula_weight 509.27
_chemical_name_systematic ?
_space_group_IT_number 2
_symmetry_cell_setting triclinic
_symmetry_space_group_name_Hall '-P 1'
_symmetry_space_group_name_H-M 'P -1'
_atom_sites_solution_hydrogens geom
_atom_sites_solution_primary direct
_cell_angle_alpha 88.2430(10)
_cell_angle_beta 79.1910(10)
_cell_angle_gamma 88.9590(10)
_cell_formula_units_Z 2
_cell_length_a 7.73510(10)
_cell_length_b 8.53200(10)
_cell_length_c 15.0985(2)
_cell_measurement_reflns_used 9958
_cell_measurement_temperature 296(2)
_cell_measurement_theta_max 34.63
_cell_measurement_theta_min 2.68
_cell_volume 978.22(2)
_computing_cell_refinement 'Bruker SAINT'
_computing_data_collection 'Bruker APEX2'
_computing_data_reduction 'Bruker SAINT'
_computing_structure_solution
; 
 SIR92 (Altomare et al, 1994)
 CRYSTALS (Watkin, 1988) 
;
_diffrn_ambient_temperature 298
_diffrn_measured_fraction_theta_full 0.995
_diffrn_measured_fraction_theta_max 0.966
_diffrn_measurement_device_type 'Bruker APEX-II CCD'
_diffrn_measurement_method '\w scans'
_diffrn_radiation_monochromator graphite
_diffrn_radiation_type 'Mo K\a'
_diffrn_radiation_wavelength 0.71073
_diffrn_reflns_av_R_equivalents 0.026
_diffrn_reflns_limit_h_max 12
_diffrn_reflns_limit_h_min -12
_diffrn_reflns_limit_k_max 13
_diffrn_reflns_limit_k_min -13
_diffrn_reflns_limit_l_max 24
_diffrn_reflns_limit_l_min -24
_diffrn_reflns_number 30885
_diffrn_reflns_theta_full 28.746
_diffrn_reflns_theta_max 35.488
_diffrn_reflns_theta_min 1.374
_exptl_absorpt_coefficient_mu 1.460
_exptl_absorpt_correction_T_max 0.7470
_exptl_absorpt_correction_T_min 0.6094
_exptl_absorpt_correction_type multi-scan
_exptl_crystal_colour orange
_exptl_crystal_density_diffrn 1.729
_exptl_crystal_description plate
_exptl_crystal_F_000 510
_exptl_crystal_size_max 0.23
_exptl_crystal_size_mid 0.19
_exptl_crystal_size_min 0.06
_refine_diff_density_max 1.10
_refine_diff_density_min -0.48
_refine_ls_extinction_method none
_refine_ls_goodness_of_fit_ref 1.4583
_refine_ls_hydrogen_treatment none
_refine_ls_matrix_type full
_refine_ls_number_parameters 221
_refine_ls_number_reflns 6045
_refine_ls_number_restraints 0
_refine_ls_R_factor_all 0.0488
_refine_ls_R_factor_gt 0.0325
_refine_ls_shift/su_max 0.0026578
_refine_ls_structure_factor_coef F
_refine_ls_weighting_details
;
 Method= Modified Sheldrick 
 w=1/[\s^2^(F) + ( 0.02P)^2^ + 0.00P] 
 ,where P=(max(Fo,0) + 2Fc)/3 
;
_refine_ls_weighting_scheme calc
_refine_ls_wR_factor_all 0.0674
_refine_ls_wR_factor_gt 0.0381
_refine_ls_wR_factor_ref 0.0376
_reflns_limit_h_max 12
_reflns_limit_h_min -12
_reflns_limit_k_max 13
_reflns_limit_k_min -13
_reflns_limit_l_max 24
_reflns_limit_l_min 0
_reflns_number_gt 6201
_reflns_number_total 8640
_reflns_threshold_expression I>2.0\s(I)
_oxford_diffrn_Wilson_B_factor 2.36
_oxford_diffrn_Wilson_scale 30.17
_oxford_refine_ls_r_factor_ref 0.0319
_oxford_refine_ls_scale 0.19141(19)
_oxford_reflns_number_all 8640
_oxford_reflns_threshold_expression_ref I>2.5\s(I)
_cod_data_source_file ic202029e_si_002_2.cif
_cod_data_source_block 1a
_cod_original_sg_symbol_H-M 'P -1 '
_cod_original_formula_sum 'C13.50 H20 Cl4 N2 O1.50 Ru1 S1'
_cod_database_code 4327981

loop_
_symmetry_equiv_pos_as_xyz
x,y,z
-x,-y,-z

loop_
_atom_site_label
_atom_site_type_symbol
_atom_site_fract_x
_atom_site_fract_y
_atom_site_fract_z
_atom_site_U_iso_or_equiv
_atom_site_occupancy
_atom_site_adp_type
_atom_site_refinement_flags_posn
Ru1 Ru 0.698187(16) 1.179897(16) 0.233970(8) 0.0269 1.0000 Uani .
Cl1 Cl 0.44649(6) 1.23614(6) 0.17080(3) 0.0395 1.0000 Uani .
Cl2 Cl 0.62429(7) 1.39251(6) 0.33088(3) 0.0424 1.0000 Uani .
Cl3 Cl 0.94280(6) 1.12370(6) 0.30134(3) 0.0420 1.0000 Uani .
Cl4 Cl 0.76616(7) 0.96436(6) 0.13990(3) 0.0402 1.0000 Uani .
S1 S 0.86575(6) 1.34626(5) 0.13155(3) 0.0329 1.0000 Uani .
O101 O 0.77147(18) 1.44686(16) 0.07374(9) 0.0436 1.0000 Uani .
O301 O -0.0311(9) 0.6556(8) 0.4243(5) 0.1574 0.5000 Uani .
N1 N 0.54302(19) 1.03008(17) 0.33039(9) 0.0307 1.0000 Uani .
N201 N 0.4743(2) 1.6331(2) 0.13702(14) 0.0516 1.0000 Uani .
C1 C 0.3817(2) 1.0740(2) 0.37095(13) 0.0401 1.0000 Uani .
C2 C 0.2820(3) 0.9849(3) 0.43854(14) 0.0492 1.0000 Uani .
C3 C 0.3475(3) 0.8450(3) 0.46517(14) 0.0521 1.0000 Uani .
C4 C 0.5104(3) 0.7970(2) 0.42169(14) 0.0490 1.0000 Uani .
C5 C 0.6051(3) 0.8910(2) 0.35482(13) 0.0398 1.0000 Uani .
C101 C 0.9938(3) 1.4747(3) 0.18206(17) 0.0660 1.0000 Uani .
C102 C 1.0376(3) 1.2500(3) 0.05788(16) 0.0523 1.0000 Uani .
C201 C 0.4577(3) 1.7184(3) 0.06492(16) 0.0533 1.0000 Uani .
C202 C 0.3388(3) 1.8389(3) 0.07270(17) 0.0564 1.0000 Uani .
C203 C 0.2408(3) 1.8695(3) 0.15543(17) 0.0530 1.0000 Uani .
C204 C 0.2623(3) 1.7786(3) 0.22816(15) 0.0519 1.0000 Uani .
C205 C 0.3802(3) 1.6603(3) 0.21781(16) 0.0530 1.0000 Uani .
C301 C 0.1212(6) 0.4435(6) 0.4431(3) 0.1546 1.0000 Uani .
C302 C -0.0078(9) 0.5494(8) 0.4716(4) 0.0747 0.5000 Uani .
H11 H 0.3374 1.1698 0.3525 0.044(3) 1.0000 Uiso R
H21 H 0.1712 1.0199 0.4659 0.055(3) 1.0000 Uiso R
H31 H 0.2842 0.7841 0.5111 0.059(3) 1.0000 Uiso R
H41 H 0.5558 0.7012 0.4367 0.055(3) 1.0000 Uiso R
H51 H 0.7156 0.8599 0.3254 0.044(3) 1.0000 Uiso R
H1011 H 0.9188 1.5365 0.2249 0.082(3) 1.0000 Uiso R
H1012 H 1.0597 1.5413 0.1370 0.082(3) 1.0000 Uiso R
H1013 H 1.0719 1.4144 0.2115 0.082(3) 1.0000 Uiso R
H1021 H 0.9883 1.1755 0.0246 0.068(3) 1.0000 Uiso R
H1022 H 1.1020 1.3249 0.0174 0.068(3) 1.0000 Uiso R
H1023 H 1.1142 1.1980 0.0919 0.068(3) 1.0000 Uiso R
H2000 H 0.5543 1.5511 0.1306 0.077(4) 1.0000 Uiso R
H2011 H 0.5261 1.6951 0.0099 0.081(4) 1.0000 Uiso R
H2021 H 0.3268 1.8996 0.0227 0.081(4) 1.0000 Uiso R
H2031 H 0.1601 1.9515 0.1620 0.079(4) 1.0000 Uiso R
H2041 H 0.1951 1.7977 0.2843 0.078(4) 1.0000 Uiso R
H2051 H 0.3976 1.5970 0.2662 0.079(4) 1.0000 Uiso R
H3011 H 0.1287 0.3639 0.4877 0.24(2) 0.5000 Uiso R
H3012 H 0.2302 0.4965 0.4283 0.24(2) 0.5000 Uiso R
H3013 H 0.0955 0.3975 0.3906 0.24(2) 0.5000 Uiso R
H3014 H 0.0994 0.5298 0.4053 0.24(2) 0.5000 Uiso R
H3015 H 0.2400 0.4454 0.4512 0.24(2) 0.5000 Uiso R
H3016 H 0.1006 0.3484 0.4159 0.24(2) 0.5000 Uiso R

loop_
_atom_site_aniso_label
_atom_site_aniso_U_11
_atom_site_aniso_U_22
_atom_site_aniso_U_33
_atom_site_aniso_U_23
_atom_site_aniso_U_13
_atom_site_aniso_U_12
Ru1 0.02414(7) 0.02804(8) 0.02804(7) 0.00131(5) -0.00439(5) 0.00150(5)
Cl1 0.0296(2) 0.0470(3) 0.0432(2) 0.0086(2) -0.01153(19) -0.00119(19)
Cl2 0.0497(3) 0.0344(2) 0.0428(3) -0.0066(2) -0.0074(2) 0.0076(2)
Cl3 0.0327(2) 0.0502(3) 0.0456(3) 0.0006(2) -0.0148(2) 0.0059(2)
Cl4 0.0442(3) 0.0369(2) 0.0382(2) -0.00693(19) -0.00353(19) 0.0020(2)
S1 0.0265(2) 0.0328(2) 0.0384(2) 0.00524(19) -0.00417(18) -0.00190(17)
O101 0.0361(7) 0.0407(8) 0.0513(8) 0.0166(6) -0.0044(6) 0.0032(6)
O301 0.156(6) 0.172(7) 0.156(6) 0.060(6) -0.068(5) -0.014(5)
N1 0.0327(8) 0.0300(8) 0.0284(7) 0.0020(6) -0.0041(6) 0.0000(6)
N201 0.0422(10) 0.0422(10) 0.0736(13) -0.0094(10) -0.0191(10) 0.0126(8)
C1 0.0357(10) 0.0430(11) 0.0398(10) 0.0025(9) -0.0030(8) -0.0006(8)
C2 0.0410(11) 0.0616(15) 0.0412(11) 0.0031(10) 0.0021(9) -0.0091(10)
C3 0.0619(15) 0.0584(14) 0.0353(10) 0.0123(10) -0.0076(10) -0.0244(12)
C4 0.0688(16) 0.0364(11) 0.0453(11) 0.0112(9) -0.0207(11) -0.0095(10)
C5 0.0446(11) 0.0351(10) 0.0399(10) 0.0032(8) -0.0095(9) 0.0021(8)
C101 0.0680(16) 0.0630(16) 0.0701(16) 0.0029(13) -0.0184(13) -0.0352(13)
C102 0.0359(11) 0.0490(13) 0.0625(14) 0.0147(11) 0.0120(10) 0.0065(9)
C201 0.0457(13) 0.0656(16) 0.0469(12) -0.0086(12) -0.0027(10) -0.0037(12)
C202 0.0620(15) 0.0561(15) 0.0553(14) 0.0190(12) -0.0244(12) -0.0076(12)
C203 0.0477(13) 0.0385(12) 0.0744(16) -0.0032(11) -0.0161(12) 0.0096(10)
C204 0.0584(14) 0.0544(14) 0.0415(11) -0.0103(10) -0.0043(10) 0.0007(11)
C205 0.0647(15) 0.0484(13) 0.0514(13) 0.0084(11) -0.0270(12) 0.0015(11)
C301 0.114(4) 0.161(4) 0.171(5) -0.080(4) 0.031(3) 0.000(3)
C302 0.076(4) 0.075(5) 0.076(4) 0.000(3) -0.018(4) -0.029(4)

loop_
_atom_type_symbol
_atom_type_scat_dispersion_real
_atom_type_scat_dispersion_imag
_atom_type_scat_Cromer_Mann_a1
_atom_type_scat_Cromer_Mann_b1
_atom_type_scat_Cromer_Mann_a2
_atom_type_scat_Cromer_Mann_b2
_atom_type_scat_Cromer_Mann_a3
_atom_type_scat_Cromer_Mann_b3
_atom_type_scat_Cromer_Mann_a4
_atom_type_scat_Cromer_Mann_b4
_atom_type_scat_Cromer_Mann_c
_atom_type_scat_source
C 0.0033 0.0016 2.3100 20.8439 1.0200 10.2075 1.5886 0.5687 0.8650 51.6512 0.2156 'International Tables Vol C 4.2.6.8 and 6.1.1.4'
H 0.0000 0.0000 0.4930 10.5109 0.3229 26.1257 0.1402 3.1424 0.0408 57.7998 0.0030 'International Tables Vol C 4.2.6.8 and 6.1.1.4'
N 0.0061 0.0033 12.2126 0.0057 3.1322 9.8933 2.0125 28.9975 1.1663 0.5826 -11.5290 'International Tables Vol C 4.2.6.8 and 6.1.1.4'
O 0.0106 0.0060 3.0485 13.2771 2.2868 5.7011 1.5463 0.3239 0.8670 32.9089 0.2508 'International Tables Vol C 4.2.6.8 and 6.1.1.4'
S 0.1246 0.1234 6.9053 1.4679 5.2034 22.2151 1.4379 0.2536 1.5863 56.1720 0.8669 'International Tables Vol C 4.2.6.8 and 6.1.1.4'
Cl 0.1484 0.1585 11.4604 0.0104 7.1964 1.1662 6.2556 18.5194 1.6455 47.7784 -9.5574 'International Tables Vol C 4.2.6.8 and 6.1.1.4'
Ru -1.2594 0.8363 19.2674 0.8085 12.9182 8.4347 4.8634 24.7997 1.5676 94.2928 5.3787 'International Tables Vol C 4.2.6.8 and 6.1.1.4'

loop_
_geom_angle_atom_site_label_1
_geom_angle_site_symmetry_1
_geom_angle_atom_site_label_2
_geom_angle_atom_site_label_3
_geom_angle_site_symmetry_3
_geom_angle
_geom_angle_publ_flag
Cl1 . Ru1 Cl2 . 89.433(18) yes
Cl1 . Ru1 Cl3 . 178.184(16) yes
Cl2 . Ru1 Cl3 . 89.485(18) yes
Cl1 . Ru1 Cl4 . 90.253(18) yes
Cl2 . Ru1 Cl4 . 178.521(17) yes
Cl3 . Ru1 Cl4 . 90.792(18) yes
Cl1 . Ru1 S1 . 91.460(17) yes
Cl2 . Ru1 S1 . 88.959(17) yes
Cl3 . Ru1 S1 . 89.979(17) yes
Cl4 . Ru1 S1 . 92.494(17) yes
Cl1 . Ru1 N1 . 88.72(4) yes
Cl2 . Ru1 N1 . 89.89(4) yes
Cl3 . Ru1 N1 . 89.82(4) yes
Cl4 . Ru1 N1 . 88.65(4) yes
S1 . Ru1 N1 . 178.84(4) yes
Ru1 . S1 O101 . 116.99(6) yes
Ru1 . S1 C101 . 113.03(8) yes
O101 . S1 C101 . 105.96(11) yes
Ru1 . S1 C102 . 113.59(7) yes
O101 . S1 C102 . 106.45(10) yes
C101 . S1 C102 . 99.03(13) yes
Ru1 . N1 C1 . 120.74(13) yes
Ru1 . N1 C5 . 121.30(12) yes
C1 . N1 C5 . 117.92(16) yes
C201 . N201 C205 . 122.53(19) yes
C201 . N201 H2000 . 118.4 no
C205 . N201 H2000 . 119.1 no
N1 . C1 C2 . 122.37(19) yes
N1 . C1 H11 . 117.7 no
C2 . C1 H11 . 119.9 no
C1 . C2 C3 . 119.6(2) yes
C1 . C2 H21 . 120.1 no
C3 . C2 H21 . 120.3 no
C2 . C3 C4 . 118.2(2) yes
C2 . C3 H31 . 121.3 no
C4 . C3 H31 . 120.6 no
C3 . C4 C5 . 119.9(2) yes
C3 . C4 H41 . 120.0 no
C5 . C4 H41 . 120.1 no
C4 . C5 N1 . 121.96(19) yes
C4 . C5 H51 . 120.5 no
N1 . C5 H51 . 117.6 no
S1 . C101 H1011 . 109.7 no
S1 . C101 H1012 . 109.7 no
H1011 . C101 H1012 . 109.5 no
S1 . C101 H1013 . 109.0 no
H1011 . C101 H1013 . 109.5 no
H1012 . C101 H1013 . 109.5 no
S1 . C102 H1021 . 109.2 no
S1 . C102 H1022 . 109.5 no
H1021 . C102 H1022 . 109.5 no
S1 . C102 H1023 . 109.7 no
H1021 . C102 H1023 . 109.5 no
H1022 . C102 H1023 . 109.5 no
N201 . C201 C202 . 119.4(2) yes
N201 . C201 H2011 . 119.6 no
C202 . C201 H2011 . 121.1 no
C201 . C202 C203 . 119.1(2) yes
C201 . C202 H2021 . 120.0 no
C203 . C202 H2021 . 120.9 no
C202 . C203 C204 . 119.6(2) yes
C202 . C203 H2031 . 120.2 no
C204 . C203 H2031 . 120.2 no
C203 . C204 C205 . 119.6(2) yes
C203 . C204 H2041 . 120.1 no
C205 . C204 H2041 . 120.3 no
C204 . C205 N201 . 119.8(2) yes
C204 . C205 H2051 . 121.3 no
N201 . C205 H2051 . 118.9 no
C302 2_566 C301 C302 . 51.5(6) yes
C302 2_566 C301 H3011 . 60.5 no
C302 . C301 H3011 . 111.9 no
C302 2_566 C301 H3012 . 123.8 no
C302 . C301 H3012 . 108.8 no
H3011 . C301 H3012 . 109.5 no
C302 2_566 C301 H3013 . 126.3 no
C302 . C301 H3013 . 107.6 no
H3011 . C301 H3013 . 109.5 no
H3012 . C301 H3013 . 109.5 no
C302 2_566 C301 H3014 . 110.6 no
C302 . C301 H3014 . 59.1 no
H3011 . C301 H3014 . 171.1 no
H3012 . C301 H3014 . 75.1 no
H3013 . C301 H3014 . 75.2 no
C302 2_566 C301 H3015 . 109.3 no
C302 . C301 H3015 . 127.4 no
H3011 . C301 H3015 . 75.3 no
H3012 . C301 H3015 . 34.4 no
H3013 . C301 H3015 . 118.8 no
C302 2_566 C301 H3016 . 108.6 no
C302 . C301 H3016 . 122.9 no
H3011 . C301 H3016 . 75.0 no
H3012 . C301 H3016 . 122.3 no
H3013 . C301 H3016 . 34.5 no
H3014 . C301 H3015 . 109.5 no
H3014 . C301 H3016 . 109.5 no
H3015 . C301 H3016 . 109.5 no
C301 2_566 C302 H3011 2_566 41.0 no
C301 2_566 C302 C301 . 128.5(6) yes
H3011 2_566 C302 C301 . 169.4 no
C301 2_566 C302 C302 2_566 61.4(6) yes
H3011 2_566 C302 C302 2_566 102.4 no
C301 . C302 C302 2_566 67.1(7) yes
C301 2_566 C302 O301 . 111.7(8) yes
H3011 2_566 C302 O301 . 70.7 no
C301 . C302 O301 . 119.7(7) yes
C302 2_566 C302 O301 . 172.5(11) yes
C301 2_566 C302 H3014 . 171.6 no
H3011 2_566 C302 H3014 . 147.0 no
C301 . C302 H3014 . 43.3 no
C302 2_566 C302 H3014 . 110.4 no
O301 . C302 H3014 . 76.4 no
C301 . H3011 C302 2_566 78.4 no
C301 . H3012 H3015 . 72.8 no
C301 . H3013 H3016 . 72.7 no
C302 . H3014 C301 . 77.5 no
H3012 . H3015 C301 . 72.8 no
H3013 . H3016 C301 . 72.7 no

loop_
_geom_bond_atom_site_label_1
_geom_bond_atom_site_label_2
_geom_bond_site_symmetry_2
_geom_bond_distance
_geom_bond_publ_flag
Ru1 Cl1 . 2.3590(4) yes
Ru1 Cl2 . 2.3600(5) yes
Ru1 Cl3 . 2.3460(4) yes
Ru1 Cl4 . 2.3496(5) yes
Ru1 S1 . 2.2948(5) yes
Ru1 N1 . 2.1166(14) yes
S1 O101 . 1.4834(14) yes
S1 C101 . 1.771(2) yes
S1 C102 . 1.772(2) yes
O301 C302 . 1.169(7) yes
N1 C1 . 1.336(2) yes
N1 C5 . 1.339(2) yes
N201 C201 . 1.316(3) yes
N201 C205 . 1.323(3) yes
N201 H2000 . 0.920 no
C1 C2 . 1.376(3) yes
C1 H11 . 0.935 no
C2 C3 . 1.367(3) yes
C2 H21 . 0.928 no
C3 C4 . 1.369(3) yes
C3 H31 . 0.922 no
C4 C5 . 1.376(3) yes
C4 H41 . 0.923 no
C5 H51 . 0.925 no
C101 H1011 . 0.950 no
C101 H1012 . 0.950 no
C101 H1013 . 0.950 no
C102 H1021 . 0.950 no
C102 H1022 . 0.950 no
C102 H1023 . 0.950 no
C201 C202 . 1.360(3) yes
C201 H2011 . 0.923 no
C202 C203 . 1.364(3) yes
C202 H2021 . 0.920 no
C203 C204 . 1.359(3) yes
C203 H2031 . 0.924 no
C204 C205 . 1.340(3) yes
C204 H2041 . 0.925 no
C205 H2051 . 0.924 no
C301 C302 2_566 1.418(7) yes
C301 C302 . 1.352(8) yes
C301 H3011 . 0.950 no
C301 H3012 . 0.950 no
C301 H3013 . 0.950 no
C301 H3014 . 0.950 no
C301 H3015 . 0.950 no
C301 H3016 . 0.950 no
C302 H3011 2_566 1.260 no
C302 C302 2_566 1.204(13) yes
C302 H3014 . 1.188 no
H3012 H3015 . 0.562 no
H3013 H3016 . 0.564 no
